data_7243567
loop_
_publ_author_name
'Barton, Benita'
'Barnardo, Brandon'
'Hosten, Eric C.'

_publ_section_title
;
 Selectivity behaviour of two roof-shaped host compounds in the presence
 of xylene and ethylbenzene guest mixtures
;
_journal_issue 41
_journal_name_full CrystEngComm
_journal_page_first 7278
_journal_page_last 7288
_journal_paper_doi 10.1039/D1CE01149A
_journal_volume 23
_journal_year 2021
_chemical_formula_moiety 'C29 H22 Cl2 O, C8 H10'
_chemical_formula_sum 'C37 H32 Cl2 O'
_chemical_formula_weight 563.52
_chemical_melting_point 397.15
_chemical_name_systematic
;
\a,\a-Bis(p-chlorophenyl)-9,10-dihydro-9,10-ethanoanthracene-11-methanol
;
_space_group_crystal_system triclinic
_space_group_IT_number 2
_space_group_name_Hall '-P 1'
_space_group_name_H-M_alt 'P -1'
_atom_sites_solution_hydrogens geom
_atom_sites_solution_primary dual
_atom_sites_solution_secondary difmap
_audit_creation_method SHELXL-2018/3
_audit_update_record
;
2021-06-09 deposited with the CCDC.	2021-09-22 downloaded from the CCDC.
;
_cell_angle_alpha 96.197(10)
_cell_angle_beta 96.104(11)
_cell_angle_gamma 105.604(11)
_cell_formula_units_Z 2
_cell_length_a 9.830(3)
_cell_length_b 10.658(3)
_cell_length_c 15.343(4)
_cell_measurement_reflns_used 9776
_cell_measurement_temperature 296(2)
_cell_measurement_theta_max 27.18
_cell_measurement_theta_min 2.25
_cell_volume 1523.7(8)
_computing_cell_refinement 'APEX2 v2011.4-1 (Bruker AXS)'
_computing_data_collection 'Bruker Instrument Service v2011.4.0.0'
_computing_data_reduction 'SAINT V7.68A (Bruker AXS, 2009)'
_computing_molecular_graphics 'Ortep-3 for Windows (Farrugia, 2012)'
_computing_publication_material 'PLATON (Spek, 2009) and MERCURY (Macrae, 2008)'
_computing_structure_refinement 'SHELXL-2018/3 (Sheldrick, 2015) and ShelXle (H\"ubschle, 2011)'
_computing_structure_solution 'SHELXT-2018/2 (Sheldrick, 2015)'
_diffrn_ambient_temperature 296(2)
_diffrn_detector_area_resol_mean 8.3333
_diffrn_measured_fraction_theta_full 0.997
_diffrn_measured_fraction_theta_max 0.957
_diffrn_measurement_device_type 'Bruker APEX-II CCD'
_diffrn_measurement_method '\f and \w scans'
_diffrn_radiation_monochromator graphite
_diffrn_radiation_source 'sealed tube'
_diffrn_radiation_type MoK\a
_diffrn_radiation_wavelength 0.71073
_diffrn_reflns_av_R_equivalents 0.0539
_diffrn_reflns_av_unetI/netI 0.0392
_diffrn_reflns_Laue_measured_fraction_full 0.997
_diffrn_reflns_Laue_measured_fraction_max 0.957
_diffrn_reflns_limit_h_max 12
_diffrn_reflns_limit_h_min -13
_diffrn_reflns_limit_k_max 13
_diffrn_reflns_limit_k_min -13
_diffrn_reflns_limit_l_max 20
_diffrn_reflns_limit_l_min -20
_diffrn_reflns_number 59921
_diffrn_reflns_point_group_measured_fraction_full 0.997
_diffrn_reflns_point_group_measured_fraction_max 0.957
_diffrn_reflns_theta_full 25.242
_diffrn_reflns_theta_max 28.444
_diffrn_reflns_theta_min 2.004
_exptl_absorpt_coefficient_mu 0.241
_exptl_absorpt_correction_T_max 0.9626
_exptl_absorpt_correction_T_min 0.8917
_exptl_absorpt_correction_type numerical
_exptl_absorpt_process_details 'SADABS V2008/1 (Bruker AXS)'
_exptl_crystal_colour colourless
_exptl_crystal_density_diffrn 1.228
_exptl_crystal_density_method 'not measured'
_exptl_crystal_description block
_exptl_crystal_F_000 592
_exptl_crystal_size_max 0.549
_exptl_crystal_size_mid 0.493
_exptl_crystal_size_min 0.364
_refine_diff_density_max 0.356
_refine_diff_density_min -0.425
_refine_diff_density_rms 0.069
_refine_ls_extinction_coef 0.011(2)
_refine_ls_extinction_expression Fc^*^=kFc[1+0.001xFc^2^\l^3^/sin(2\q)]^-1/4^
_refine_ls_extinction_method 'SHELXL-2018/3 (Sheldrick 2018)'
_refine_ls_goodness_of_fit_ref 1.065
_refine_ls_hydrogen_treatment constr
_refine_ls_matrix_type full
_refine_ls_number_parameters 416
_refine_ls_number_reflns 7345
_refine_ls_number_restraints 126
_refine_ls_restrained_S_all 1.061
_refine_ls_R_factor_all 0.0949
_refine_ls_R_factor_gt 0.0462
_refine_ls_shift/su_max 0.001
_refine_ls_shift/su_mean 0.000
_refine_ls_structure_factor_coef Fsqd
_refine_ls_weighting_details 'w=1/[\s^2^(Fo^2^)+(0.0815P)^2^+0.1309P] where P=(Fo^2^+2Fc^2^)/3'
_refine_ls_weighting_scheme calc
_refine_ls_wR_factor_gt 0.1306
_refine_ls_wR_factor_ref 0.1544
_reflns_Friedel_coverage 0.000
_reflns_number_gt 4675
_reflns_number_total 7345
_reflns_threshold_expression 'I > 2\s(I)'
_cod_data_source_file d1ce01149a2.cif
_cod_data_source_block ja167
_cod_depositor_comments 'Adding full bibliography for 7243566--7243569.cif.'
_cod_original_cell_volume 1523.7(6)
_cod_database_code 7243567
_shelx_shelxl_version_number 2018/3
_shelx_space_group_comment
;
The symmetry employed for this shelxl refinement is uniquely defined
by the following loop, which should always be used as a source of
symmetry information in preference to the above space-group names.
They are only intended as comments.
;
_shelx_estimated_absorpt_t_min 0.879
_shelx_estimated_absorpt_t_max 0.917

loop_
_space_group_symop_operation_xyz
'x, y, z'
'-x, -y, -z'

loop_
_atom_site_label
_atom_site_type_symbol
_atom_site_fract_x
_atom_site_fract_y
_atom_site_fract_z
_atom_site_U_iso_or_equiv
_atom_site_adp_type
_atom_site_occupancy
_atom_site_site_symmetry_order
_atom_site_calc_flag
_atom_site_refinement_flags_posn
_atom_site_refinement_flags_adp
_atom_site_refinement_flags_occupancy
_atom_site_disorder_assembly
_atom_site_disorder_group
Cl1 Cl 0.61318(7) 0.13218(5) 0.33484(3) 0.0781(2) Uani 1 1 d . . . . .
Cl2 Cl 0.77429(7) 1.04811(7) 0.57451(4) 0.1011(2) Uani 1 1 d . . . . .
O1 O 0.70798(11) 0.69520(11) 0.17785(7) 0.0506(3) Uani 1 1 d . . . . .
H1 H 0.697210 0.755964 0.151924 0.076 Uiso 1 1 calc R U . . .
C1 C 0.60094(15) 0.66321(15) 0.23430(9) 0.0401(3) Uani 1 1 d . . . . .
C2 C 0.45352(15) 0.66466(13) 0.18699(8) 0.0368(3) Uani 1 1 d . . . . .
H2 H 0.383092 0.633887 0.226314 0.044 Uiso 1 1 calc R U . . .
C3 C 0.44365(15) 0.80359(13) 0.16778(9) 0.0388(3) Uani 1 1 d . . . . .
H3 H 0.476627 0.869544 0.220876 0.047 Uiso 1 1 calc R U . . .
C4 C 0.40722(17) 0.56814(13) 0.09870(9) 0.0428(3) Uani 1 1 d . . . . .
H4A H 0.331153 0.492008 0.105993 0.051 Uiso 1 1 calc R U . . .
H4B H 0.487212 0.538000 0.082795 0.051 Uiso 1 1 calc R U . . .
C5 C 0.35464(17) 0.63884(14) 0.02385(9) 0.0446(4) Uani 1 1 d . . . . .
H5 H 0.319603 0.579073 -0.032017 0.053 Uiso 1 1 calc R U . . .
C11 C 0.59884(15) 0.52640(14) 0.25724(9) 0.0402(3) Uani 1 1 d . . . . .
C12 C 0.71752(17) 0.48072(17) 0.24961(11) 0.0536(4) Uani 1 1 d . . . . .
H12 H 0.795512 0.532347 0.228142 0.064 Uiso 1 1 calc R U . . .
C13 C 0.7220(2) 0.36047(18) 0.27320(12) 0.0604(5) Uani 1 1 d . . . . .
H13 H 0.802698 0.331960 0.268221 0.073 Uiso 1 1 calc R U . . .
C14 C 0.60701(19) 0.28333(16) 0.30399(10) 0.0510(4) Uani 1 1 d . . . . .
C15 C 0.48730(19) 0.32449(16) 0.31170(11) 0.0534(4) Uani 1 1 d . . . . .
H15 H 0.409269 0.271686 0.332461 0.064 Uiso 1 1 calc R U . . .
C16 C 0.48437(18) 0.44594(17) 0.28810(11) 0.0509(4) Uani 1 1 d . . . . .
H16 H 0.403316 0.473835 0.293200 0.061 Uiso 1 1 calc R U . . .
C21 C 0.64426(15) 0.76078(15) 0.32100(9) 0.0426(3) Uani 1 1 d . . . . .
C22 C 0.77911(18) 0.84722(18) 0.34076(11) 0.0579(4) Uani 1 1 d . . . . .
H22 H 0.844379 0.846464 0.301184 0.070 Uiso 1 1 calc R U . . .
C23 C 0.8195(2) 0.93545(19) 0.41865(13) 0.0690(5) Uani 1 1 d . . . . .
H23 H 0.910411 0.994277 0.430618 0.083 Uiso 1 1 calc R U . . .
C24 C 0.7250(2) 0.93531(18) 0.47743(11) 0.0606(5) Uani 1 1 d . . . . .
C25 C 0.5904(2) 0.8506(2) 0.46036(11) 0.0645(5) Uani 1 1 d . . . . .
H25 H 0.526130 0.851520 0.500546 0.077 Uiso 1 1 calc R U . . .
C26 C 0.55130(18) 0.76331(18) 0.38230(10) 0.0582(4) Uani 1 1 d . . . . .
H26 H 0.460107 0.704865 0.370813 0.070 Uiso 1 1 calc R U . . .
C31 C 0.52752(16) 0.84277(14) 0.09265(9) 0.0417(3) Uani 1 1 d . . . . .
C32 C 0.47894(17) 0.75287(14) 0.01490(9) 0.0441(4) Uani 1 1 d . . . . .
C33 C 0.5463(2) 0.77284(17) -0.05913(11) 0.0580(5) Uani 1 1 d . . . . .
H33 H 0.514886 0.712599 -0.110679 0.070 Uiso 1 1 calc R U . . .
C34 C 0.6601(2) 0.8824(2) -0.05602(14) 0.0716(6) Uani 1 1 d . . . . .
H34 H 0.705318 0.896321 -0.105825 0.086 Uiso 1 1 calc R U . . .
C35 C 0.7077(2) 0.97177(19) 0.02033(14) 0.0684(5) Uani 1 1 d . . . . .
H35 H 0.784956 1.045358 0.021664 0.082 Uiso 1 1 calc R U . . .
C36 C 0.64128(18) 0.95278(15) 0.09517(12) 0.0535(4) Uani 1 1 d . . . . .
H36 H 0.673091 1.013537 0.146450 0.064 Uiso 1 1 calc R U . . .
C41 C 0.28831(16) 0.78397(13) 0.13406(9) 0.0406(3) Uani 1 1 d . . . . .
C42 C 0.24009(17) 0.69437(14) 0.05617(9) 0.0445(4) Uani 1 1 d . . . . .
C43 C 0.09871(19) 0.66471(17) 0.01809(12) 0.0591(5) Uani 1 1 d . . . . .
H43 H 0.065956 0.605239 -0.033742 0.071 Uiso 1 1 calc R U . . .
C44 C 0.0067(2) 0.7232(2) 0.05689(15) 0.0723(6) Uani 1 1 d . . . . .
H44 H -0.088021 0.702809 0.031140 0.087 Uiso 1 1 calc R U . . .
C45 C 0.0542(2) 0.8116(2) 0.13364(15) 0.0682(5) Uani 1 1 d . . . . .
H45 H -0.008331 0.851112 0.159277 0.082 Uiso 1 1 calc R U . . .
C46 C 0.19537(18) 0.84180(16) 0.17276(11) 0.0524(4) Uani 1 1 d . . . . .
H46 H 0.227171 0.900814 0.224859 0.063 Uiso 1 1 calc R U . . .
C51 C 0.0882(7) 0.2828(2) 0.2842(3) 0.0546(12) Uani 0.581(8) 1 d DG . P A 1
C52 C 0.1265(8) 0.3338(6) 0.3734(3) 0.0724(18) Uani 0.581(8) 1 d DG . P A 1
H52 H 0.134013 0.278051 0.415225 0.087 Uiso 0.581(8) 1 calc R U P A 1
C53 C 0.1534(6) 0.4680(6) 0.4002(2) 0.0819(17) Uani 0.581(8) 1 d DG . P A 1
C54 C 0.1422(5) 0.5513(3) 0.3378(5) 0.081(2) Uani 0.581(8) 1 d DG . P A 1
H54 H 0.160194 0.641075 0.355676 0.097 Uiso 0.581(8) 1 calc R U P A 1
C55 C 0.1039(5) 0.5003(4) 0.2485(4) 0.0702(17) Uani 0.581(8) 1 d DG . P A 1
H55 H 0.096393 0.555967 0.206701 0.084 Uiso 0.581(8) 1 calc R U P A 1
C56 C 0.0770(4) 0.3660(4) 0.22170(18) 0.0611(11) Uani 0.581(8) 1 d DG . P A 1
H56 H 0.051402 0.331900 0.161986 0.073 Uiso 0.581(8) 1 calc R U P A 1
C57 C 0.0569(7) 0.1371(4) 0.2526(5) 0.1060(19) Uani 0.581(8) 1 d D . P A 1
H57A H -0.036809 0.092014 0.263748 0.159 Uiso 0.581(8) 1 calc R U P A 1
H57B H 0.126102 0.103296 0.283886 0.159 Uiso 0.581(8) 1 calc R U P A 1
H57C H 0.061585 0.123479 0.190281 0.159 Uiso 0.581(8) 1 calc R U P A 1
C58 C 0.2044(9) 0.5238(12) 0.4954(4) 0.174(5) Uani 0.581(8) 1 d D . P A 1
H58A H 0.305499 0.537176 0.507613 0.262 Uiso 0.581(8) 1 calc R U P A 1
H58B H 0.156879 0.463568 0.532253 0.262 Uiso 0.581(8) 1 calc R U P A 1
H58C H 0.183485 0.606342 0.507623 0.262 Uiso 0.581(8) 1 calc R U P A 1
C61 C 0.0899(9) 0.3260(9) 0.2651(4) 0.079(2) Uani 0.419(8) 1 d DG . P A 2
C62 C 0.1228(12) 0.3143(5) 0.3537(5) 0.066(2) Uani 0.419(8) 1 d DG . P A 2
H62 H 0.124191 0.233027 0.369957 0.079 Uiso 0.419(8) 1 calc R U P A 2
C63 C 0.1535(10) 0.4241(7) 0.4181(3) 0.082(2) Uani 0.419(8) 1 d DG . P A 2
C64 C 0.1513(6) 0.5456(5) 0.3938(6) 0.085(2) Uani 0.419(8) 1 d DG . P A 2
H64 H 0.171898 0.619054 0.436851 0.102 Uiso 0.419(8) 1 calc R U P A 2
C65 C 0.1185(8) 0.5573(8) 0.3052(7) 0.089(3) Uani 0.419(8) 1 d DG . P A 2
H65 H 0.117025 0.638537 0.288995 0.107 Uiso 0.419(8) 1 calc R U P A 2
C66 C 0.0877(8) 0.4475(12) 0.2409(4) 0.091(3) Uani 0.419(8) 1 d DG . P A 2
H66 H 0.065734 0.455265 0.181619 0.109 Uiso 0.419(8) 1 calc R U P A 2
C67 C 0.0538(11) 0.2056(14) 0.2018(8) 0.169(6) Uani 0.419(8) 1 d D . P A 2
H67A H -0.027313 0.142839 0.216863 0.254 Uiso 0.419(8) 1 calc R U P A 2
H67B H 0.133437 0.169582 0.203650 0.254 Uiso 0.419(8) 1 calc R U P A 2
H67C H 0.031359 0.225290 0.143328 0.254 Uiso 0.419(8) 1 calc R U P A 2
C68 C 0.1859(15) 0.4189(13) 0.5174(5) 0.143(4) Uani 0.419(8) 1 d D . P A 2
H68A H 0.126356 0.460116 0.548986 0.214 Uiso 0.419(8) 1 calc R U P A 2
H68B H 0.284284 0.464589 0.538068 0.214 Uiso 0.419(8) 1 calc R U P A 2
H68C H 0.167167 0.328858 0.527403 0.214 Uiso 0.419(8) 1 calc R U P A 2

loop_
_atom_site_aniso_label
_atom_site_aniso_U_11
_atom_site_aniso_U_22
_atom_site_aniso_U_33
_atom_site_aniso_U_23
_atom_site_aniso_U_13
_atom_site_aniso_U_12
Cl1 0.1158(5) 0.0630(3) 0.0746(3) 0.0204(2) 0.0217(3) 0.0501(3)
Cl2 0.1114(5) 0.1080(5) 0.0675(3) -0.0328(3) -0.0192(3) 0.0332(4)
O1 0.0450(6) 0.0630(7) 0.0500(6) 0.0174(5) 0.0194(5) 0.0176(5)
C1 0.0352(7) 0.0484(8) 0.0391(7) 0.0082(6) 0.0116(6) 0.0129(6)
C2 0.0384(7) 0.0383(7) 0.0345(6) 0.0063(5) 0.0078(5) 0.0106(6)
C3 0.0458(8) 0.0346(7) 0.0345(6) 0.0010(5) 0.0062(6) 0.0102(6)
C4 0.0528(9) 0.0336(7) 0.0410(7) 0.0035(6) 0.0063(6) 0.0117(6)
C5 0.0586(9) 0.0367(7) 0.0347(7) 0.0006(5) 0.0012(6) 0.0110(7)
C11 0.0383(8) 0.0486(8) 0.0364(7) 0.0076(6) 0.0067(6) 0.0158(7)
C12 0.0440(9) 0.0591(10) 0.0640(10) 0.0125(8) 0.0152(7) 0.0209(8)
C13 0.0567(10) 0.0660(11) 0.0708(11) 0.0119(9) 0.0130(9) 0.0356(9)
C14 0.0651(11) 0.0518(9) 0.0427(8) 0.0079(7) 0.0060(7) 0.0278(8)
C15 0.0554(10) 0.0550(9) 0.0552(9) 0.0184(7) 0.0150(7) 0.0182(8)
C16 0.0483(9) 0.0597(10) 0.0560(9) 0.0197(8) 0.0157(7) 0.0266(8)
C21 0.0412(8) 0.0474(8) 0.0405(7) 0.0087(6) 0.0030(6) 0.0148(7)
C22 0.0442(9) 0.0674(11) 0.0563(9) 0.0013(8) 0.0053(7) 0.0096(8)
C23 0.0534(11) 0.0718(12) 0.0672(11) -0.0042(9) -0.0084(9) 0.0050(9)
C24 0.0691(12) 0.0650(11) 0.0449(8) -0.0032(7) -0.0100(8) 0.0252(9)
C25 0.0668(12) 0.0822(13) 0.0441(8) 0.0000(8) 0.0090(8) 0.0232(10)
C26 0.0492(9) 0.0720(11) 0.0464(8) -0.0002(8) 0.0102(7) 0.0074(8)
C31 0.0474(8) 0.0366(7) 0.0428(7) 0.0082(6) 0.0093(6) 0.0127(6)
C32 0.0573(9) 0.0400(8) 0.0390(7) 0.0084(6) 0.0099(6) 0.0184(7)
C33 0.0864(13) 0.0523(10) 0.0460(8) 0.0138(7) 0.0235(8) 0.0294(10)
C34 0.0962(15) 0.0662(12) 0.0703(12) 0.0295(10) 0.0455(11) 0.0327(11)
C35 0.0676(12) 0.0525(10) 0.0905(14) 0.0298(10) 0.0303(10) 0.0112(9)
C36 0.0559(10) 0.0410(8) 0.0626(10) 0.0105(7) 0.0109(8) 0.0095(7)
C41 0.0481(8) 0.0347(7) 0.0414(7) 0.0111(6) 0.0091(6) 0.0123(6)
C42 0.0523(9) 0.0355(7) 0.0438(7) 0.0111(6) 0.0005(6) 0.0099(6)
C43 0.0556(10) 0.0493(9) 0.0639(10) 0.0134(8) -0.0074(8) 0.0048(8)
C44 0.0455(10) 0.0744(13) 0.0946(15) 0.0243(11) 0.0014(10) 0.0115(9)
C45 0.0524(11) 0.0719(12) 0.0901(14) 0.0210(11) 0.0238(10) 0.0251(9)
C46 0.0584(10) 0.0502(9) 0.0542(9) 0.0136(7) 0.0179(7) 0.0186(8)
C51 0.0459(19) 0.065(2) 0.059(3) 0.0255(18) 0.0136(19) 0.0175(18)
C52 0.069(3) 0.094(4) 0.057(3) 0.010(2) 0.010(3) 0.028(3)
C53 0.060(3) 0.099(4) 0.080(3) -0.012(3) 0.005(2) 0.024(3)
C54 0.053(3) 0.070(3) 0.112(5) -0.009(2) 0.007(3) 0.016(2)
C55 0.047(3) 0.064(3) 0.100(4) 0.027(3) 0.016(3) 0.008(2)
C56 0.055(2) 0.071(3) 0.059(2) 0.0183(19) 0.0055(17) 0.017(2)
C57 0.104(4) 0.069(3) 0.144(5) 0.015(3) 0.017(3) 0.024(2)
C58 0.144(5) 0.260(11) 0.077(4) -0.053(5) 0.001(4) 0.022(7)
C61 0.053(3) 0.126(6) 0.055(4) 0.015(4) 0.003(3) 0.020(5)
C62 0.067(5) 0.087(4) 0.052(4) 0.021(3) 0.015(3) 0.027(4)
C63 0.092(5) 0.082(5) 0.081(4) 0.020(3) -0.006(3) 0.043(4)
C64 0.081(4) 0.086(4) 0.092(5) 0.028(4) 0.005(4) 0.027(4)
C65 0.051(4) 0.120(6) 0.098(6) 0.049(5) 0.006(4) 0.014(4)
C66 0.052(4) 0.144(9) 0.072(4) 0.048(4) 0.000(3) 0.010(6)
C67 0.138(7) 0.215(12) 0.138(8) -0.080(9) -0.011(7) 0.074(9)
C68 0.208(11) 0.168(9) 0.069(4) 0.020(5) -0.001(5) 0.086(9)

loop_
_atom_type_symbol
_atom_type_description
_atom_type_scat_dispersion_real
_atom_type_scat_dispersion_imag
_atom_type_scat_source
C C 0.0033 0.0016 'International Tables Vol C Tables 4.2.6.8 and 6.1.1.4'
H H 0.0000 0.0000 'International Tables Vol C Tables 4.2.6.8 and 6.1.1.4'
O O 0.0106 0.0060 'International Tables Vol C Tables 4.2.6.8 and 6.1.1.4'
Cl Cl 0.1484 0.1585 'International Tables Vol C Tables 4.2.6.8 and 6.1.1.4'

loop_
_geom_angle_atom_site_label_1
_geom_angle_atom_site_label_2
_geom_angle_atom_site_label_3
_geom_angle
_geom_angle_site_symmetry_1
_geom_angle_site_symmetry_3
_geom_angle_publ_flag
C1 O1 H1 109.5 . . ?
O1 C1 C11 105.92(11) . . ?
O1 C1 C21 109.78(12) . . ?
C11 C1 C21 107.94(11) . . ?
O1 C1 C2 110.75(11) . . ?
C11 C1 C2 111.64(11) . . ?
C21 C1 C2 110.67(11) . . ?
C4 C2 C1 112.00(11) . . ?
C4 C2 C3 108.43(10) . . ?
C1 C2 C3 114.72(11) . . ?
C4 C2 H2 107.1 . . ?
C1 C2 H2 107.1 . . ?
C3 C2 H2 107.1 . . ?
C41 C3 C31 107.16(11) . . ?
C41 C3 C2 105.11(11) . . ?
C31 C3 C2 108.95(11) . . ?
C41 C3 H3 111.8 . . ?
C31 C3 H3 111.8 . . ?
C2 C3 H3 111.8 . . ?
C2 C4 C5 109.75(11) . . ?
C2 C4 H4A 109.7 . . ?
C5 C4 H4A 109.7 . . ?
C2 C4 H4B 109.7 . . ?
C5 C4 H4B 109.7 . . ?
H4A C4 H4B 108.2 . . ?
C32 C5 C42 107.66(12) . . ?
C32 C5 C4 106.54(12) . . ?
C42 C5 C4 107.12(12) . . ?
C32 C5 H5 111.7 . . ?
C42 C5 H5 111.7 . . ?
C4 C5 H5 111.7 . . ?
C16 C11 C12 117.53(15) . . ?
C16 C11 C1 122.75(13) . . ?
C12 C11 C1 119.70(13) . . ?
C13 C12 C11 121.40(16) . . ?
C13 C12 H12 119.3 . . ?
C11 C12 H12 119.3 . . ?
C14 C13 C12 119.63(15) . . ?
C14 C13 H13 120.2 . . ?
C12 C13 H13 120.2 . . ?
C13 C14 C15 120.69(15) . . ?
C13 C14 Cl1 119.69(13) . . ?
C15 C14 Cl1 119.62(14) . . ?
C14 C15 C16 119.11(16) . . ?
C14 C15 H15 120.4 . . ?
C16 C15 H15 120.4 . . ?
C11 C16 C15 121.63(15) . . ?
C11 C16 H16 119.2 . . ?
C15 C16 H16 119.2 . . ?
C22 C21 C26 117.61(14) . . ?
C22 C21 C1 120.66(14) . . ?
C26 C21 C1 121.72(13) . . ?
C21 C22 C23 121.21(16) . . ?
C21 C22 H22 119.4 . . ?
C23 C22 H22 119.4 . . ?
C24 C23 C22 119.55(16) . . ?
C24 C23 H23 120.2 . . ?
C22 C23 H23 120.2 . . ?
C23 C24 C25 120.93(15) . . ?
C23 C24 Cl2 119.65(14) . . ?
C25 C24 Cl2 119.39(15) . . ?
C24 C25 C26 118.98(16) . . ?
C24 C25 H25 120.5 . . ?
C26 C25 H25 120.5 . . ?
C21 C26 C25 121.71(16) . . ?
C21 C26 H26 119.1 . . ?
C25 C26 H26 119.1 . . ?
C36 C31 C32 120.05(14) . . ?
C36 C31 C3 126.98(13) . . ?
C32 C31 C3 112.97(12) . . ?
C33 C32 C31 120.10(15) . . ?
C33 C32 C5 126.85(13) . . ?
C31 C32 C5 113.03(12) . . ?
C34 C33 C32 119.53(16) . . ?
C34 C33 H33 120.2 . . ?
C32 C33 H33 120.2 . . ?
C33 C34 C35 120.55(16) . . ?
C33 C34 H34 119.7 . . ?
C35 C34 H34 119.7 . . ?
C34 C35 C36 120.51(17) . . ?
C34 C35 H35 119.7 . . ?
C36 C35 H35 119.7 . . ?
C31 C36 C35 119.24(16) . . ?
C31 C36 H36 120.4 . . ?
C35 C36 H36 120.4 . . ?
C46 C41 C42 120.05(14) . . ?
C46 C41 C3 127.00(13) . . ?
C42 C41 C3 112.93(12) . . ?
C43 C42 C41 119.49(15) . . ?
C43 C42 C5 127.39(14) . . ?
C41 C42 C5 113.11(13) . . ?
C44 C43 C42 120.15(17) . . ?
C44 C43 H43 119.9 . . ?
C42 C43 H43 119.9 . . ?
C43 C44 C45 120.40(17) . . ?
C43 C44 H44 119.8 . . ?
C45 C44 H44 119.8 . . ?
C44 C45 C46 120.09(17) . . ?
C44 C45 H45 120.0 . . ?
C46 C45 H45 120.0 . . ?
C41 C46 C45 119.82(16) . . ?
C41 C46 H46 120.1 . . ?
C45 C46 H46 120.1 . . ?
C52 C51 C56 120.0 . . ?
C52 C51 C57 121.5(4) . . ?
C56 C51 C57 118.5(4) . . ?
C53 C52 C51 120.0 . . ?
C53 C52 H52 120.0 . . ?
C51 C52 H52 120.0 . . ?
C52 C53 C54 120.0 . . ?
C52 C53 C58 119.8(6) . . ?
C54 C53 C58 120.0(6) . . ?
C55 C54 C53 120.0 . . ?
C55 C54 H54 120.0 . . ?
C53 C54 H54 120.0 . . ?
C56 C55 C54 120.0 . . ?
C56 C55 H55 120.0 . . ?
C54 C55 H55 120.0 . . ?
C55 C56 C51 120.0 . . ?
C55 C56 H56 120.0 . . ?
C51 C56 H56 120.0 . . ?
C51 C57 H57A 109.5 . . ?
C51 C57 H57B 109.5 . . ?
H57A C57 H57B 109.5 . . ?
C51 C57 H57C 109.5 . . ?
H57A C57 H57C 109.5 . . ?
H57B C57 H57C 109.5 . . ?
C53 C58 H58A 109.5 . . ?
C53 C58 H58B 109.5 . . ?
H58A C58 H58B 109.5 . . ?
C53 C58 H58C 109.5 . . ?
H58A C58 H58C 109.5 . . ?
H58B C58 H58C 109.5 . . ?
C62 C61 C66 120.0 . . ?
C62 C61 C67 116.9(8) . . ?
C66 C61 C67 123.1(8) . . ?
C63 C62 C61 120.0 . . ?
C63 C62 H62 120.0 . . ?
C61 C62 H62 120.0 . . ?
C62 C63 C64 120.0 . . ?
C62 C63 C68 123.3(6) . . ?
C64 C63 C68 116.6(6) . . ?
C63 C64 C65 120.0 . . ?
C63 C64 H64 120.0 . . ?
C65 C64 H64 120.0 . . ?
C66 C65 C64 120.0 . . ?
C66 C65 H65 120.0 . . ?
C64 C65 H65 120.0 . . ?
C65 C66 C61 120.0 . . ?
C65 C66 H66 120.0 . . ?
C61 C66 H66 120.0 . . ?
C61 C67 H67A 109.5 . . ?
C61 C67 H67B 109.5 . . ?
H67A C67 H67B 109.5 . . ?
C61 C67 H67C 109.5 . . ?
H67A C67 H67C 109.5 . . ?
H67B C67 H67C 109.5 . . ?
C63 C68 H68A 109.5 . . ?
C63 C68 H68B 109.5 . . ?
H68A C68 H68B 109.5 . . ?
C63 C68 H68C 109.5 . . ?
H68A C68 H68C 109.5 . . ?
H68B C68 H68C 109.5 . . ?

loop_
_geom_bond_atom_site_label_1
_geom_bond_atom_site_label_2
_geom_bond_distance
_geom_bond_site_symmetry_2
_geom_bond_publ_flag
Cl1 C14 1.7417(17) . ?
Cl2 C24 1.7450(16) . ?
O1 C1 1.4276(18) . ?
O1 H1 0.8200 . ?
C1 C11 1.532(2) . ?
C1 C21 1.5411(19) . ?
C1 C2 1.555(2) . ?
C2 C4 1.5545(17) . ?
C2 C3 1.566(2) . ?
C2 H2 0.9800 . ?
C3 C41 1.510(2) . ?
C3 C31 1.518(2) . ?
C3 H3 0.9800 . ?
C4 C5 1.557(2) . ?
C4 H4A 0.9700 . ?
C4 H4B 0.9700 . ?
C5 C32 1.504(2) . ?
C5 C42 1.509(2) . ?
C5 H5 0.9800 . ?
C11 C16 1.381(2) . ?
C11 C12 1.391(2) . ?
C12 C13 1.379(2) . ?
C12 H12 0.9300 . ?
C13 C14 1.369(3) . ?
C13 H13 0.9300 . ?
C14 C15 1.374(2) . ?
C15 C16 1.388(2) . ?
C15 H15 0.9300 . ?
C16 H16 0.9300 . ?
C21 C22 1.377(2) . ?
C21 C26 1.382(2) . ?
C22 C23 1.388(2) . ?
C22 H22 0.9300 . ?
C23 C24 1.362(3) . ?
C23 H23 0.9300 . ?
C24 C25 1.366(3) . ?
C25 C26 1.384(2) . ?
C25 H25 0.9300 . ?
C26 H26 0.9300 . ?
C31 C36 1.379(2) . ?
C31 C32 1.3982(19) . ?
C32 C33 1.382(2) . ?
C33 C34 1.375(3) . ?
C33 H33 0.9300 . ?
C34 C35 1.379(3) . ?
C34 H34 0.9300 . ?
C35 C36 1.387(3) . ?
C35 H35 0.9300 . ?
C36 H36 0.9300 . ?
C41 C46 1.381(2) . ?
C41 C42 1.3981(19) . ?
C42 C43 1.387(2) . ?
C43 C44 1.378(3) . ?
C43 H43 0.9300 . ?
C44 C45 1.378(3) . ?
C44 H44 0.9300 . ?
C45 C46 1.389(3) . ?
C45 H45 0.9300 . ?
C46 H46 0.9300 . ?
C51 C52 1.3900 . ?
C51 C56 1.3900 . ?
C51 C57 1.513(5) . ?
C52 C53 1.3900 . ?
C52 H52 0.9300 . ?
C53 C54 1.3900 . ?
C53 C58 1.495(5) . ?
C54 C55 1.3900 . ?
C54 H54 0.9300 . ?
C55 C56 1.3900 . ?
C55 H55 0.9300 . ?
C56 H56 0.9300 . ?
C57 H57A 0.9600 . ?
C57 H57B 0.9600 . ?
C57 H57C 0.9600 . ?
C58 H58A 0.9600 . ?
C58 H58B 0.9600 . ?
C58 H58C 0.9600 . ?
C61 C62 1.3900 . ?
C61 C66 1.3900 . ?
C61 C67 1.458(8) . ?
C62 C63 1.3900 . ?
C62 H62 0.9300 . ?
C63 C64 1.3900 . ?
C63 C68 1.534(7) . ?
C64 C65 1.3900 . ?
C64 H64 0.9300 . ?
C65 C66 1.3900 . ?
C65 H65 0.9300 . ?
C66 H66 0.9300 . ?
C67 H67A 0.9600 . ?
C67 H67B 0.9600 . ?
C67 H67C 0.9600 . ?
C68 H68A 0.9600 . ?
C68 H68B 0.9600 . ?
C68 H68C 0.9600 . ?

loop_
_geom_hbond_atom_site_label_D
_geom_hbond_atom_site_label_H
_geom_hbond_atom_site_label_A
_geom_hbond_distance_DH
_geom_hbond_distance_HA
_geom_hbond_distance_DA
_geom_hbond_angle_DHA
_geom_hbond_site_symmetry_A
_geom_hbond_publ_flag
C4 H4B O1 0.97 2.55 2.963(2) 106 . yes
C12 H12 O1 0.93 2.30 2.661(2) 102 . yes
C22 H22 O1 0.93 2.37 2.740(2) 103 . yes

loop_
_geom_torsion_atom_site_label_1
_geom_torsion_atom_site_label_2
_geom_torsion_atom_site_label_3
_geom_torsion_atom_site_label_4
_geom_torsion
_geom_torsion_site_symmetry_1
_geom_torsion_site_symmetry_2
_geom_torsion_site_symmetry_3
_geom_torsion_site_symmetry_4
_geom_torsion_publ_flag
O1 C1 C2 C4 57.48(15) . . . . ?
C11 C1 C2 C4 -60.28(15) . . . . ?
C21 C1 C2 C4 179.46(11) . . . . ?
O1 C1 C2 C3 -66.67(14) . . . . ?
C11 C1 C2 C3 175.57(10) . . . . ?
C21 C1 C2 C3 55.31(15) . . . . ?
C4 C2 C3 C41 61.58(14) . . . . ?
C1 C2 C3 C41 -172.40(11) . . . . ?
C4 C2 C3 C31 -53.00(14) . . . . ?
C1 C2 C3 C31 73.03(14) . . . . ?
C1 C2 C4 C5 -132.52(13) . . . . ?
C3 C2 C4 C5 -4.92(16) . . . . ?
C2 C4 C5 C32 60.88(15) . . . . ?
C2 C4 C5 C42 -54.12(15) . . . . ?
O1 C1 C11 C16 -160.39(13) . . . . ?
C21 C1 C11 C16 82.08(16) . . . . ?
C2 C1 C11 C16 -39.76(18) . . . . ?
O1 C1 C11 C12 21.52(17) . . . . ?
C21 C1 C11 C12 -96.01(15) . . . . ?
C2 C1 C11 C12 142.15(13) . . . . ?
C16 C11 C12 C13 -1.0(2) . . . . ?
C1 C11 C12 C13 177.22(14) . . . . ?
C11 C12 C13 C14 0.7(3) . . . . ?
C12 C13 C14 C15 -0.1(3) . . . . ?
C12 C13 C14 Cl1 -179.37(13) . . . . ?
C13 C14 C15 C16 -0.2(2) . . . . ?
Cl1 C14 C15 C16 179.10(12) . . . . ?
C12 C11 C16 C15 0.7(2) . . . . ?
C1 C11 C16 C15 -177.44(14) . . . . ?
C14 C15 C16 C11 -0.1(2) . . . . ?
O1 C1 C21 C22 -10.1(2) . . . . ?
C11 C1 C21 C22 104.90(16) . . . . ?
C2 C1 C21 C22 -132.65(15) . . . . ?
O1 C1 C21 C26 171.21(14) . . . . ?
C11 C1 C21 C26 -73.78(18) . . . . ?
C2 C1 C21 C26 48.7(2) . . . . ?
C26 C21 C22 C23 -1.2(3) . . . . ?
C1 C21 C22 C23 -179.93(16) . . . . ?
C21 C22 C23 C24 1.1(3) . . . . ?
C22 C23 C24 C25 -0.8(3) . . . . ?
C22 C23 C24 Cl2 -178.87(15) . . . . ?
C23 C24 C25 C26 0.6(3) . . . . ?
Cl2 C24 C25 C26 178.67(15) . . . . ?
C22 C21 C26 C25 1.0(3) . . . . ?
C1 C21 C26 C25 179.72(16) . . . . ?
C24 C25 C26 C21 -0.7(3) . . . . ?
C41 C3 C31 C36 125.56(16) . . . . ?
C2 C3 C31 C36 -121.21(16) . . . . ?
C41 C3 C31 C32 -54.86(16) . . . . ?
C2 C3 C31 C32 58.37(16) . . . . ?
C36 C31 C32 C33 1.1(2) . . . . ?
C3 C31 C32 C33 -178.51(14) . . . . ?
C36 C31 C32 C5 179.88(14) . . . . ?
C3 C31 C32 C5 0.27(18) . . . . ?
C42 C5 C32 C33 -126.86(17) . . . . ?
C4 C5 C32 C33 118.51(17) . . . . ?
C42 C5 C32 C31 54.46(16) . . . . ?
C4 C5 C32 C31 -60.17(16) . . . . ?
C31 C32 C33 C34 -0.8(3) . . . . ?
C5 C32 C33 C34 -179.37(17) . . . . ?
C32 C33 C34 C35 0.3(3) . . . . ?
C33 C34 C35 C36 -0.2(3) . . . . ?
C32 C31 C36 C35 -1.0(2) . . . . ?
C3 C31 C36 C35 178.60(16) . . . . ?
C34 C35 C36 C31 0.5(3) . . . . ?
C31 C3 C41 C46 -126.72(15) . . . . ?
C2 C3 C41 C46 117.47(15) . . . . ?
C31 C3 C41 C42 54.70(15) . . . . ?
C2 C3 C41 C42 -61.11(14) . . . . ?
C46 C41 C42 C43 0.3(2) . . . . ?
C3 C41 C42 C43 178.96(14) . . . . ?
C46 C41 C42 C5 -178.97(13) . . . . ?
C3 C41 C42 C5 -0.28(18) . . . . ?
C32 C5 C42 C43 126.18(16) . . . . ?
C4 C5 C42 C43 -119.57(17) . . . . ?
C32 C5 C42 C41 -54.65(16) . . . . ?
C4 C5 C42 C41 59.60(16) . . . . ?
C41 C42 C43 C44 0.0(2) . . . . ?
C5 C42 C43 C44 179.09(16) . . . . ?
C42 C43 C44 C45 0.1(3) . . . . ?
C43 C44 C45 C46 -0.4(3) . . . . ?
C42 C41 C46 C45 -0.6(2) . . . . ?
C3 C41 C46 C45 -179.06(16) . . . . ?
C44 C45 C46 C41 0.6(3) . . . . ?
C56 C51 C52 C53 0.0 . . . . ?
C57 C51 C52 C53 -179.5(6) . . . . ?
C51 C52 C53 C54 0.0 . . . . ?
C51 C52 C53 C58 -175.7(6) . . . . ?
C52 C53 C54 C55 0.0 . . . . ?
C58 C53 C54 C55 175.7(6) . . . . ?
C53 C54 C55 C56 0.0 . . . . ?
C54 C55 C56 C51 0.0 . . . . ?
C52 C51 C56 C55 0.0 . . . . ?
C57 C51 C56 C55 179.5(6) . . . . ?
C66 C61 C62 C63 0.0 . . . . ?
C67 C61 C62 C63 -177.8(8) . . . . ?
C61 C62 C63 C64 0.0 . . . . ?
C61 C62 C63 C68 177.9(10) . . . . ?
C62 C63 C64 C65 0.0 . . . . ?
C68 C63 C64 C65 -178.0(9) . . . . ?
C63 C64 C65 C66 0.0 . . . . ?
C64 C65 C66 C61 0.0 . . . . ?
C62 C61 C66 C65 0.0 . . . . ?
C67 C61 C66 C65 177.7(8) . . . . ?
